data_2207044
loop_
_publ_author_name
'Shawkataly, Omar bin'
'Chong, Mei-Lin'
'Fun, Hoong-Kun'
'Didierjean, Claude'
'Aubry, Andr\e''

_publ_section_title
;
 2-Diphenylarsino-1-(diphenylphosphino)ethane
;
_journal_coeditor_code OB6589
_journal_issue 10
_journal_name_full 'Acta Crystallographica Section E'
_journal_page_first o3351
_journal_page_last o3352
_journal_paper_doi 10.1107/S1600536805029545
_journal_volume 61
_journal_year 2005
_chemical_formula_iupac 'C26 H24 As1 P1'
_chemical_formula_moiety 'C26 H24 As1 P1'
_chemical_formula_sum 'C26 H24 As P'
_chemical_formula_weight 442.34
_chemical_name_systematic
;
2-Diphenylarsino-1-(diphenylphosphino)ethane
;
_space_group_IT_number 14
_symmetry_cell_setting monoclinic
_symmetry_space_group_name_Hall '-P 2yn'
_symmetry_space_group_name_H-M 'P 1 21/n 1'
_audit_creation_method 'WinGX routine CIF_UPDATE'
_cell_angle_alpha 90
_cell_angle_beta 100.557(5)
_cell_angle_gamma 90
_cell_formula_units_Z 2
_cell_length_a 9.1011(6)
_cell_length_b 5.7856(8)
_cell_length_c 21.4502(10)
_cell_measurement_reflns_used 40
_cell_measurement_temperature 293(2)
_cell_measurement_theta_max 24.3
_cell_measurement_theta_min 9.9
_cell_volume 1110.35(18)
_computing_cell_refinement XSCANS
_computing_data_collection 'XSCANS (Siemens, 1994)'
_computing_data_reduction XSCANS
_computing_molecular_graphics 'ORTEP-3 for Windows (Farrugia, 1997)'
_computing_publication_material 'WinGX publication routines (Farrugia, 1999)'
_computing_structure_refinement 'SHELXL97 (Sheldrick, 1997)'
_computing_structure_solution 'SHELXS86 (Sheldrick, 1985)'
_diffrn_measured_fraction_theta_full 0.988
_diffrn_measured_fraction_theta_max 0.988
_diffrn_measurement_device_type 'Siemens P4'
_diffrn_measurement_method \q/2\q
_diffrn_radiation_type MoK\a
_diffrn_radiation_wavelength 0.71073
_diffrn_reflns_av_R_equivalents 0.0341
_diffrn_reflns_limit_h_max 11
_diffrn_reflns_limit_h_min -1
_diffrn_reflns_limit_k_max 7
_diffrn_reflns_limit_k_min -1
_diffrn_reflns_limit_l_max 27
_diffrn_reflns_limit_l_min -27
_diffrn_reflns_number 3557
_diffrn_reflns_theta_full 27.5
_diffrn_reflns_theta_max 27.5
_diffrn_reflns_theta_min 1.93
_diffrn_standards_decay_% 0.2
_diffrn_standards_interval_time 60
_diffrn_standards_number 3
_exptl_absorpt_coefficient_mu 1.611
_exptl_absorpt_correction_T_max 0.826
_exptl_absorpt_correction_T_min 0.744
_exptl_absorpt_correction_type psi-scan
_exptl_absorpt_process_details '(Siemens, 1994)'
_exptl_crystal_colour colorless
_exptl_crystal_density_diffrn 1.323
_exptl_crystal_density_method 'not measured'
_exptl_crystal_description prism
_exptl_crystal_F_000 456
_exptl_crystal_size_max 0.22
_exptl_crystal_size_mid 0.16
_exptl_crystal_size_min 0.12
_refine_diff_density_max 0.293
_refine_diff_density_min -0.342
_refine_ls_extinction_method none
_refine_ls_goodness_of_fit_ref 0.946
_refine_ls_hydrogen_treatment mixed
_refine_ls_matrix_type full
_refine_ls_number_parameters 133
_refine_ls_number_reflns 2520
_refine_ls_number_restraints 0
_refine_ls_restrained_S_all 0.946
_refine_ls_R_factor_gt 0.039
_refine_ls_shift/su_max 0
_refine_ls_structure_factor_coef Fsqd
_refine_ls_weighting_details 'w = 1/[\s^2^(Fo^2^)+(0.041P)^2^] where P = (Fo^2^+2Fc^2^)/3'
_refine_ls_weighting_scheme calc
_refine_ls_wR_factor_ref 0.0961
_reflns_number_gt 1579
_reflns_number_total 2520
_reflns_threshold_expression I>2\s(I)
_cod_data_source_file ob6589.cif
_cod_data_source_block I
_cod_depositor_comments
;
The following automatic conversions were performed:
'_geom_bond_publ_flag' value 'Y' changed to 'y' according to
'/home/saulius/struct/CIF-dictionaries/cif_core.dic' dictionary named
'cif_core.dic' version 2.4.1 from 2010-06-29 (3
times).

'_geom_angle_publ_flag' value 'Y' changed to 'y' according to
'/home/saulius/struct/CIF-dictionaries/cif_core.dic' dictionary named
'cif_core.dic' version 2.4.1 from 2010-06-29 (9 times).

Automatic conversion script
Id: cif_fix_enum 1527 2010-12-29 10:47:43Z saulius 

The following automatic conversions were performed:

'_geom_bond_publ_flag' value 'Y' changed to 'y' according to
/home/saulius/struct/CIF-dictionaries/cif_core.dic dictionary named
'cif_core.dic' version 2.4.1 from 2010-06-29 (3
times).

'_geom_angle_publ_flag' value 'Y' changed to 'y' according
to /home/saulius/struct/CIF-dictionaries/cif_core.dic dictionary
named 'cif_core.dic' version 2.4.1 from 2010-06-29 (9 times).

Automatic conversion script
Id: cif_fix_values 1715 2011-07-08 13:25:40Z adriana 
;
_cod_original_sg_symbol_H-M 'P 21/n'
_cod_database_code 2207044
_cod_database_fobs_code 2207044

loop_
_symmetry_equiv_pos_as_xyz
'x, y, z'
'-x+1/2, y+1/2, -z+1/2'
'-x, -y, -z'
'x-1/2, -y-1/2, z-1/2'

loop_
_atom_site_label
_atom_site_fract_x
_atom_site_fract_y
_atom_site_fract_z
_atom_site_U_iso_or_equiv
_atom_site_adp_type
_atom_site_calc_flag
_atom_site_refinement_flags
_atom_site_occupancy
_atom_site_type_symbol
As 0.80176(4) 0.21063(7) 0.948461(16) 0.05341(16) Uani d P 0.5 As
P 0.80176(4) 0.21063(7) 0.948461(16) 0.05341(16) Uani d P 0.5 P
C1 0.6154(3) 0.0560(5) 0.92113(11) 0.0539(7) Uani d . 1 C
C2 0.5766(3) -0.1532(6) 0.94320(13) 0.0701(8) Uani d . 1 C
H2 0.6474 -0.2381 0.9707 0.084 Uiso calc R 1 H
C3 0.4318(4) -0.2409(7) 0.92488(19) 0.0958(13) Uani d . 1 C
H3 0.4061 -0.3824 0.9404 0.115 Uiso calc R 1 H
C4 0.3272(4) -0.1156(10) 0.8835(2) 0.1104(16) Uani d . 1 C
H4 0.2309 -0.1727 0.8709 0.132 Uiso calc R 1 H
C5 0.3659(4) 0.0912(9) 0.86138(18) 0.1017(14) Uani d . 1 C
H5 0.2954 0.1745 0.8333 0.122 Uiso calc R 1 H
C6 0.5079(3) 0.1799(7) 0.87987(14) 0.0784(10) Uani d . 1 C
H6 0.5319 0.323 0.8647 0.094 Uiso calc R 1 H
C7 0.8735(3) 0.1948(5) 0.87003(11) 0.0486(6) Uani d . 1 C
C8 0.8461(3) 0.0133(5) 0.82838(11) 0.0549(7) Uani d . 1 C
H8 0.7907 -0.112 0.8383 0.066 Uiso calc R 1 H
C9 0.8992(3) 0.0128(6) 0.77185(11) 0.0643(8) Uani d . 1 C
H9 0.8802 -0.1121 0.7443 0.077 Uiso calc R 1 H
C10 0.9800(3) 0.1984(6) 0.75691(13) 0.0680(8) Uani d . 1 C
H10 1.0152 0.1994 0.7189 0.082 Uiso calc R 1 H
C11 1.0091(3) 0.3810(6) 0.79726(14) 0.0700(8) Uani d . 1 C
H11 1.064 0.5061 0.7868 0.084 Uiso calc R 1 H
C12 0.9564(3) 0.3799(5) 0.85405(12) 0.0617(7) Uani d . 1 C
H12 0.9769 0.5045 0.8817 0.074 Uiso calc R 1 H
C13 0.9184(3) -0.0356(6) 0.99143(12) 0.0542(7) Uani d . 1 C
H13A 0.877(3) -0.069(5) 1.0281(11) 0.065 Uiso d . 1 H
H13B 0.909(3) -0.172(5) 0.9676(13) 0.065 Uiso d . 1 H

loop_
_atom_site_aniso_label
_atom_site_aniso_U_11
_atom_site_aniso_U_22
_atom_site_aniso_U_33
_atom_site_aniso_U_12
_atom_site_aniso_U_13
_atom_site_aniso_U_23
As 0.0504(2) 0.0638(3) 0.0447(2) 0.0085(2) 0.00517(15) -0.00239(19)
P 0.0504(2) 0.0638(3) 0.0447(2) 0.0085(2) 0.00517(15) -0.00239(19)
C1 0.0430(14) 0.073(2) 0.0454(13) 0.0087(14) 0.0074(11) -0.0079(13)
C2 0.0617(18) 0.084(2) 0.0659(17) -0.0023(17) 0.0163(14) -0.0133(17)
C3 0.084(2) 0.115(3) 0.099(3) -0.031(2) 0.046(2) -0.041(2)
C4 0.050(2) 0.180(5) 0.105(3) -0.019(3) 0.023(2) -0.072(3)
C5 0.048(2) 0.162(4) 0.090(2) 0.028(3) -0.0022(18) -0.029(3)
C6 0.0561(17) 0.111(3) 0.0670(17) 0.0219(19) 0.0075(14) -0.0008(18)
C7 0.0432(13) 0.0579(16) 0.0422(11) 0.0057(13) 0.0011(10) 0.0045(12)
C8 0.0529(16) 0.0631(18) 0.0475(12) -0.0044(14) 0.0060(12) 0.0005(13)
C9 0.0596(17) 0.087(2) 0.0459(13) -0.0036(17) 0.0085(13) -0.0055(14)
C10 0.0562(16) 0.101(2) 0.0476(13) 0.0117(19) 0.0119(12) 0.0140(17)
C11 0.0628(18) 0.080(2) 0.0685(18) -0.0052(17) 0.0164(15) 0.0160(17)
C12 0.0614(17) 0.0577(17) 0.0626(16) 0.0011(16) 0.0026(14) -0.0024(14)
C13 0.0486(15) 0.073(2) 0.0402(13) 0.0033(15) 0.0061(12) 0.0011(13)

loop_
_atom_type_symbol
_atom_type_description
_atom_type_scat_dispersion_real
_atom_type_scat_dispersion_imag
_atom_type_scat_source
C C 0.0033 0.0016 'International Tables Vol C Tables 4.2.6.8 and 6.1.1.4'
H H 0 0 'International Tables Vol C Tables 4.2.6.8 and 6.1.1.4'
P P 0.1023 0.0942 'International Tables Vol C Tables 4.2.6.8 and 6.1.1.4'
As As 0.0499 2.0058 'International Tables Vol C Tables 4.2.6.8 and 6.1.1.4'

loop_
_geom_angle_atom_site_label_1
_geom_angle_atom_site_label_2
_geom_angle_atom_site_label_3
_geom_angle_site_symmetry_1
_geom_angle
_geom_angle_publ_flag
C13 As/P C1 . 100.51(13) y
C13 As/P C7 . 98.01(11) y
C1 As/P C7 . 97.72(10) y
C2 C1 C6 . 118.7(3) y
C2 C1 As/P . 125.3(2) y
C6 C1 As/P . 115.8(2) y
C1 C2 C3 . 120.8(3) ?
C1 C2 H2 . 119.6 ?
C3 C2 H2 . 119.6 ?
C4 C3 C2 . 119.5(4) ?
C4 C3 H3 . 120.3 ?
C2 C3 H3 . 120.3 ?
C5 C4 C3 . 119.7(4) ?
C5 C4 H4 . 120.2 ?
C3 C4 H4 . 120.2 ?
C4 C5 C6 . 121.1(4) ?
C4 C5 H5 . 119.4 ?
C6 C5 H5 . 119.4 ?
C5 C6 C1 . 120.2(4) ?
C5 C6 H6 . 119.9 ?
C1 C6 H6 . 119.9 ?
C8 C7 C12 . 118.2(2) y
C8 C7 As/P . 123.9(2) y
C12 C7 As/P . 117.9(2) y
C7 C8 C9 . 121.4(3) ?
C7 C8 H8 . 119.3 ?
C9 C8 H8 . 119.3 ?
C10 C9 C8 . 119.4(3) ?
C10 C9 H9 . 120.3 ?
C8 C9 H9 . 120.3 ?
C11 C10 C9 . 120.6(3) ?
C11 C10 H10 . 119.7 ?
C9 C10 H10 . 119.7 ?
C10 C11 C12 . 119.7(3) ?
C10 C11 H11 . 120.1 ?
C12 C11 H11 . 120.1 ?
C11 C12 C7 . 120.7(3) ?
C11 C12 H12 . 119.7 ?
C7 C12 H12 . 119.7 ?
C13 C13 As/P 3_757 110.3(3) y
C13 C13 H13A 3_757 111.8(15) ?
As C13 H13A . 106.3(16) ?
C13 C13 H13B 3_757 110.6(18) ?
As C13 H13B . 112.0(17) ?
H13A C13 H13B . 106(2) ?

loop_
_geom_bond_atom_site_label_1
_geom_bond_atom_site_label_2
_geom_bond_site_symmetry_2
_geom_bond_distance
_geom_bond_publ_flag
As/P C13 . 1.910(3) y
As/P C1 . 1.912(3) y
As/P C7 . 1.915(2) y
C1 C2 . 1.369(4) ?
C1 C6 . 1.392(4) ?
C2 C3 . 1.400(4) ?
C2 H2 . 0.93 ?
C3 C4 . 1.382(6) ?
C3 H3 . 0.93 ?
C4 C5 . 1.357(6) ?
C4 H4 . 0.93 ?
C5 C6 . 1.380(5) ?
C5 H5 . 0.93 ?
C6 H6 . 0.93 ?
C7 C8 . 1.371(4) ?
C7 C12 . 1.389(4) ?
C8 C9 . 1.385(3) ?
C8 H8 . 0.93 ?
C9 C10 . 1.372(4) ?
C9 H9 . 0.93 ?
C10 C11 . 1.361(4) ?
C10 H10 . 0.93 ?
C11 C12 . 1.388(4) ?
C11 H11 . 0.93 ?
C12 H12 . 0.93 ?
C13 C13 3_757 1.520(5) y
C13 H13A . 0.95(3) ?
C13 H13B . 0.93(3) ?

loop_
_geom_torsion_atom_site_label_1
_geom_torsion_atom_site_label_2
_geom_torsion_atom_site_label_3
_geom_torsion_atom_site_label_4
_geom_torsion_site_symmetry_4
_geom_torsion
C13 As C1 C2 . 14.8(3)
C7 As C1 C2 . 114.4(2)
C13 As C1 C6 . -171.4(2)
C7 As C1 C6 . -71.8(2)
C6 C1 C2 C3 . -0.2(4)
As C1 C2 C3 . 173.4(2)
C1 C2 C3 C4 . 0.7(5)
C2 C3 C4 C5 . -0.3(5)
C3 C4 C5 C6 . -0.5(6)
C4 C5 C6 C1 . 1.0(5)
C2 C1 C6 C5 . -0.6(4)
As C1 C6 C5 . -174.8(2)
C13 As C7 C8 . 67.4(2)
C1 As C7 C8 . -34.4(2)
C13 As C7 C12 . -113.6(2)
C1 As C7 C12 . 144.6(2)
C12 C7 C8 C9 . 0.0(4)
As C7 C8 C9 . 179.1(2)
C7 C8 C9 C10 . -0.5(4)
C8 C9 C10 C11 . 0.5(4)
C9 C10 C11 C12 . -0.1(4)
C10 C11 C12 C7 . -0.4(4)
C8 C7 C12 C11 . 0.4(4)
As C7 C12 C11 . -178.7(2)
C1 As C13 C13 3_757 170.7(2)
C7 As C13 C13 3_757 71.3(3)
